data_4333723
loop_
_publ_author_name
'Diana Visinescu'
'Luminita Marilena Toma'
'Oscar Fabelo'
'Catalina Ruiz-P\'erez'
'Francesc Lloret'
'Miguel Julve'

_publ_contact_author_address
;
 Laboratorio de Rayos X y Materiales Moleculares
 Dpto. F\'isica Fundamental II. Facultad de F\'isica
 Universidad de La Laguna
 E-38204. La Laguna. Tenerife
 Spain
;
_publ_contact_author_name 'Professor Catalina Ruiz-P\'erez'
_publ_section_title
;
 Low-Dimensional 3d-4f Complexes Assembled by Low-Spin [FeIII(phen)(CN)4]-
 Anions
;
_journal_name_full 'Inorganic Chemistry'
_journal_page_first 1525
_journal_page_last 1537
_journal_paper_doi 10.1021/ic302278q
_journal_volume 52
_journal_year 2013
_chemical_formula_sum 'C76 H60 Fe4 N32 O14 Tb2'
_chemical_formula_weight 2186.80
_space_group_IT_number 14
_symmetry_cell_setting monoclinic
_symmetry_Int_Tables_number 14
_symmetry_space_group_name_Hall '-P 2ybc'
_symmetry_space_group_name_H-M 'P 1 21/c 1'
_atom_sites_solution_hydrogens geom
_atom_sites_solution_primary direct
_atom_sites_solution_secondary difmap
_audit_creation_method SHELXL-97
_cell_angle_alpha 90.00
_cell_angle_beta 95.178(10)
_cell_angle_gamma 90.00
_cell_formula_units_Z 2
_cell_length_a 7.6100(10)
_cell_length_b 15.8000(10)
_cell_length_c 34.9370(10)
_cell_measurement_temperature 293(2)
_cell_volume 4183.6(6)
_computing_cell_refinement 'Dirax/lsq (Duisenberg & Schreurs, 1989-2000)'
_computing_data_collection 'Collect (Nonius BV, 1997-2000)'
_computing_data_reduction 'EvalCCD (Duisenberg & Schreurs 1990-2000)'
_computing_molecular_graphics CRYSTALMAKER
_computing_publication_material 'PARST97 (Nardelli, 1997)'
_computing_structure_refinement 'SHELXL-97 (Sheldrick, 1997)'
_computing_structure_solution 'SHELXS-97 (Sheldrick, 1997)'
_diffrn_ambient_temperature 293(2)
_diffrn_detector 'CCD plate'
_diffrn_detector_area_resol_mean 9
_diffrn_measured_fraction_theta_full 0.937
_diffrn_measured_fraction_theta_max 0.937
_diffrn_measurement_device '95mm CCD camera on \k-goniostat'
_diffrn_measurement_device_type KappaCCD
_diffrn_measurement_method 'CCD rotation images, thick slices'
_diffrn_radiation_monochromator 'horizonally mounted graphite crystal'
_diffrn_radiation_probe x-ray
_diffrn_radiation_source 'fine-focus sealed tube'
_diffrn_radiation_type MoK\a
_diffrn_radiation_wavelength 0.71073
_diffrn_reflns_av_R_equivalents 0.1165
_diffrn_reflns_av_sigmaI/netI 0.0834
_diffrn_reflns_limit_h_max 10
_diffrn_reflns_limit_h_min -9
_diffrn_reflns_limit_k_max 19
_diffrn_reflns_limit_k_min -20
_diffrn_reflns_limit_l_max 45
_diffrn_reflns_limit_l_min -40
_diffrn_reflns_number 47856
_diffrn_reflns_theta_full 28.20
_diffrn_reflns_theta_max 28.20
_diffrn_reflns_theta_min 1.17
_diffrn_source 'Enraf Nonius FR590'
_exptl_absorpt_coefficient_mu 2.426
_exptl_absorpt_correction_T_max 0.8883
_exptl_absorpt_correction_T_min 0.8485
_exptl_absorpt_correction_type sphere
_exptl_crystal_colour brown
_exptl_crystal_density_diffrn 1.736
_exptl_crystal_description prism
_exptl_crystal_F_000 2172
_exptl_crystal_size_max 0.07
_exptl_crystal_size_mid 0.06
_exptl_crystal_size_min 0.05
_refine_diff_density_max 1.895
_refine_diff_density_min -2.183
_refine_diff_density_rms 0.354
_refine_ls_extinction_method none
_refine_ls_goodness_of_fit_ref 1.286
_refine_ls_hydrogen_treatment constr
_refine_ls_matrix_type full
_refine_ls_number_parameters 577
_refine_ls_number_reflns 9640
_refine_ls_number_restraints 4
_refine_ls_restrained_S_all 1.285
_refine_ls_R_factor_all 0.1069
_refine_ls_R_factor_gt 0.0879
_refine_ls_shift/su_max 0.001
_refine_ls_shift/su_mean 0.000
_refine_ls_structure_factor_coef Fsqd
_refine_ls_weighting_details 'calc w=1/[\s^2^(Fo^2^)+(0.0781P)^2^+34.4151P] where P=(Fo^2^+2Fc^2^)/3'
_refine_ls_weighting_scheme calc
_refine_ls_wR_factor_gt 0.2263
_refine_ls_wR_factor_ref 0.2441
_reflns_number_gt 8024
_reflns_number_total 9640
_reflns_threshold_expression >2sigma(I)
_cod_data_source_file ic302278q_si_002_2.cif
_cod_data_source_block Compound_2
_cod_original_sg_symbol_H-M 'P 21/c'
_cod_database_code 4333723

loop_
_symmetry_equiv_pos_as_xyz
'x, y, z'
'-x, y+1/2, -z+1/2'
'-x, -y, -z'
'x, -y-1/2, z-1/2'

loop_
_atom_site_label
_atom_site_type_symbol
_atom_site_fract_x
_atom_site_fract_y
_atom_site_fract_z
_atom_site_U_iso_or_equiv
_atom_site_adp_type
_atom_site_occupancy
_atom_site_symmetry_multiplicity
_atom_site_calc_flag
_atom_site_refinement_flags
Tb1 Tb 0.38949(6) 0.71025(3) 0.013689(13) 0.03255(17) Uani 1 1 d .
Fe1 Fe -0.16417(18) 0.72263(9) -0.09904(4) 0.0349(3) Uani 1 1 d .
Fe2 Fe 0.6813(2) 0.80875(9) 0.15313(4) 0.0386(4) Uani 1 1 d .
O1W O 0.1776(12) 0.6170(6) 0.0384(3) 0.076(3) Uani 1 1 d .
O2W O 0.1767(14) 0.8023(7) 0.0393(3) 0.088(4) Uani 1 1 d .
O3W O 0.534(4) 0.8444(10) 0.0145(4) 0.288(18) Uani 1 1 d .
O4W O 0.7181(10) 0.7321(6) 0.0244(2) 0.054(2) Uani 1 1 d .
N1 N 0.1267(12) 0.7270(6) -0.0329(3) 0.045(2) Uani 1 1 d .
N2 N -0.1996(17) 0.5327(7) -0.0791(4) 0.074(3) Uani 1 1 d .
N3 N -0.4732(13) 0.7437(6) -0.0484(3) 0.048(2) Uani 1 1 d .
N4 N 0.1473(13) 0.6823(7) -0.1472(3) 0.053(2) Uani 1 1 d .
N5 N 0.4678(12) 0.7401(6) 0.0825(3) 0.047(2) Uani 1 1 d .
N6 N 0.7481(18) 0.6253(8) 0.1807(4) 0.082(4) Uani 1 1 d .
N7 N 0.9956(18) 0.7892(9) 0.1038(4) 0.086(4) Uani 1 1 d .
N8 N 0.3363(16) 0.8193(8) 0.1941(3) 0.068(3) Uani 1 1 d .
N9 N -0.1516(12) 0.8447(7) -0.1106(2) 0.046(2) Uani 1 1 d .
N10 N -0.3191(11) 0.7231(6) -0.1483(3) 0.045(2) Uani 1 1 d .
N11 N 0.8220(12) 0.8562(6) 0.1990(2) 0.042(2) Uani 1 1 d .
N12 N 0.6630(11) 0.9323(6) 0.1374(2) 0.043(2) Uani 1 1 d .
N13 N 0.5475(13) 0.5696(5) 0.0409(3) 0.047(2) Uani 1 1 d .
N14 N 0.6048(11) 0.4228(5) 0.0324(2) 0.0390(19) Uani 1 1 d .
N16 N 0.343(3) 0.5341(14) 0.2009(6) 0.127(7) Uani 1 1 d .
C1 C 0.0089(14) 0.7265(6) -0.0563(3) 0.039(2) Uani 1 1 d .
C2 C -0.1849(15) 0.6016(9) -0.0883(4) 0.056(3) Uani 1 1 d .
C3 C -0.3618(14) 0.7391(7) -0.0677(3) 0.039(2) Uani 1 1 d .
C4 C 0.0311(13) 0.6958(6) -0.1296(3) 0.037(2) Uani 1 1 d .
C5 C 0.5416(13) 0.7655(7) 0.1096(3) 0.038(2) Uani 1 1 d .
C6 C 0.7143(17) 0.6919(9) 0.1692(4) 0.056(3) Uani 1 1 d .
C7 C 0.8853(17) 0.7969(8) 0.1231(4) 0.058(3) Uani 1 1 d .
C8 C 0.4644(17) 0.8165(7) 0.1792(3) 0.051(3) Uani 1 1 d .
C9 C -0.0785(16) 0.9080(7) -0.0888(3) 0.049(3) Uani 1 1 d .
H9 H -0.0230 0.8949 -0.0647 0.058 Uiso 1 1 calc R
C10 C -0.0823(17) 0.9918(8) -0.1007(4) 0.057(3) Uani 1 1 d .
H10 H -0.0307 1.0335 -0.0846 0.069 Uiso 1 1 calc R
C11 C -0.1593(16) 1.0126(8) -0.1349(4) 0.059(3) Uani 1 1 d .
H11 H -0.1594 1.0687 -0.1430 0.070 Uiso 1 1 calc R
C12 C -0.2413(14) 0.9494(7) -0.1590(4) 0.050(3) Uani 1 1 d .
C13 C -0.2363(13) 0.8671(7) -0.1449(3) 0.042(2) Uani 1 1 d .
C14 C -0.3213(14) 0.8022(7) -0.1657(3) 0.045(3) Uani 1 1 d .
C15 C -0.4082(16) 0.8140(9) -0.2026(3) 0.056(3) Uani 1 1 d .
C16 C -0.4921(18) 0.7485(12) -0.2213(4) 0.069(4) Uani 1 1 d .
H16 H -0.5489 0.7564 -0.2457 0.083 Uiso 1 1 calc R
C17 C -0.4933(19) 0.6699(13) -0.2040(5) 0.081(5) Uani 1 1 d .
H17 H -0.5530 0.6248 -0.2164 0.098 Uiso 1 1 calc R
C18 C -0.4002(17) 0.6586(9) -0.1663(4) 0.062(3) Uani 1 1 d .
H18 H -0.3975 0.6056 -0.1547 0.075 Uiso 1 1 calc R
C19 C -0.4082(19) 0.8976(11) -0.2181(4) 0.068(4) Uani 1 1 d .
H19 H -0.4630 0.9085 -0.2425 0.081 Uiso 1 1 calc R
C20 C -0.3303(19) 0.9590(12) -0.1977(4) 0.079(5) Uani 1 1 d .
H20 H -0.3318 1.0127 -0.2087 0.095 Uiso 1 1 calc R
C21 C 0.9034(17) 0.8192(9) 0.2289(3) 0.058(3) Uani 1 1 d .
H21 H 0.9014 0.7604 0.2299 0.069 Uiso 1 1 calc R
C22 C 0.9918(18) 0.8617(10) 0.2592(3) 0.063(3) Uani 1 1 d .
H22 H 1.0446 0.8312 0.2799 0.076 Uiso 1 1 calc R
C23 C 1.0036(18) 0.9500(11) 0.2593(4) 0.069(4) Uani 1 1 d .
H23 H 1.0655 0.9790 0.2794 0.083 Uiso 1 1 calc R
C24 C 0.9176(16) 0.9930(8) 0.2278(4) 0.054(3) Uani 1 1 d .
C25 C 0.8300(13) 0.9437(7) 0.1979(3) 0.041(2) Uani 1 1 d .
C26 C 0.7452(14) 0.9833(7) 0.1646(3) 0.043(2) Uani 1 1 d .
C27 C 0.7510(15) 1.0714(6) 0.1600(4) 0.048(3) Uani 1 1 d .
C28 C 0.6719(16) 1.1053(8) 0.1264(4) 0.056(3) Uani 1 1 d .
H28 H 0.6735 1.1635 0.1224 0.067 Uiso 1 1 calc R
C29 C 0.5912(17) 1.0535(8) 0.0990(4) 0.057(3) Uani 1 1 d .
H29 H 0.5377 1.0760 0.0762 0.068 Uiso 1 1 calc R
C30 C 0.5895(15) 0.9648(8) 0.1054(3) 0.049(3) Uani 1 1 d .
H30 H 0.5355 0.9293 0.0867 0.059 Uiso 1 1 calc R
C31 C 0.8400(17) 1.1203(8) 0.1909(4) 0.059(3) Uani 1 1 d .
H31 H 0.8447 1.1789 0.1889 0.071 Uiso 1 1 calc R
C32 C 0.9165(17) 1.0819(9) 0.2227(4) 0.063(4) Uani 1 1 d .
H32 H 0.9709 1.1154 0.2422 0.076 Uiso 1 1 calc R
C33 C 0.627(2) 0.5635(8) 0.0769(4) 0.067(4) Uani 1 1 d .
H33 H 0.6362 0.6119 0.0921 0.081 Uiso 1 1 calc R
C34 C 0.6934(18) 0.4895(7) 0.0918(4) 0.059(3) Uani 1 1 d .
H34 H 0.7474 0.4864 0.1168 0.071 Uiso 1 1 calc R
C35 C 0.6775(16) 0.4204(7) 0.0689(3) 0.047(3) Uani 1 1 d .
H35 H 0.7190 0.3688 0.0788 0.057 Uiso 1 1 calc R
C36 C 0.5446(13) 0.4968(6) 0.0203(3) 0.034(2) Uani 1 1 d .
C37 C 0.184(3) 0.6247(10) 0.1506(6) 0.100(6) Uani 1 1 d .
H37A H 0.0810 0.6476 0.1607 0.120 Uiso 1 1 calc R
H37B H 0.1498 0.5925 0.1279 0.120 Uiso 1 1 calc R
H37C H 0.2605 0.6701 0.1444 0.120 Uiso 1 1 calc R
C38 C 0.273(3) 0.5720(13) 0.1782(6) 0.086(5) Uani 1 1 d .
O1B O 0.6706(19) 0.9794(15) -0.0175(6) 0.183(9) Uani 1 1 d D
O2B O 0.958(6) 0.999(4) -0.001(4) 0.73(5) Uani 1 1 d D
O3B O 0.848(2) 0.8696(10) 0.0131(6) 0.146(7) Uani 1 1 d D
N15B N 0.821(3) 0.9466(13) -0.0016(8) 0.222(18) Uani 1 1 d D

loop_
_atom_site_aniso_label
_atom_site_aniso_U_11
_atom_site_aniso_U_22
_atom_site_aniso_U_33
_atom_site_aniso_U_23
_atom_site_aniso_U_13
_atom_site_aniso_U_12
Tb1 0.0310(3) 0.0267(3) 0.0398(3) 0.00084(19) 0.00275(19) -0.00009(19)
Fe1 0.0321(7) 0.0323(7) 0.0403(8) 0.0019(6) 0.0032(6) -0.0001(6)
Fe2 0.0425(8) 0.0309(7) 0.0420(8) 0.0017(6) 0.0030(6) 0.0044(6)
O1W 0.058(5) 0.073(6) 0.099(7) 0.040(6) 0.009(5) -0.011(5)
O2W 0.070(6) 0.110(9) 0.079(7) -0.032(6) -0.011(5) 0.051(6)
O3W 0.69(5) 0.105(11) 0.088(9) -0.054(8) 0.167(18) -0.24(2)
O4W 0.041(4) 0.063(5) 0.057(5) 0.002(4) 0.001(4) -0.004(4)
N1 0.040(5) 0.048(6) 0.048(5) -0.001(4) 0.004(4) 0.005(4)
N2 0.090(9) 0.035(6) 0.101(9) 0.009(6) 0.024(7) -0.002(6)
N3 0.047(5) 0.039(5) 0.060(6) -0.001(4) 0.016(5) 0.001(4)
N4 0.051(6) 0.058(6) 0.051(6) 0.004(5) 0.011(5) 0.006(5)
N5 0.036(5) 0.052(6) 0.053(6) -0.008(5) -0.004(4) -0.003(4)
N6 0.087(9) 0.053(7) 0.106(10) 0.020(7) 0.007(8) 0.002(7)
N7 0.068(8) 0.093(10) 0.104(10) 0.014(8) 0.038(8) 0.018(7)
N8 0.066(7) 0.069(7) 0.073(8) 0.018(6) 0.024(6) 0.021(6)
N9 0.040(5) 0.066(6) 0.035(4) 0.006(4) 0.015(4) 0.004(5)
N10 0.031(4) 0.051(6) 0.052(5) -0.011(4) -0.002(4) 0.002(4)
N11 0.047(5) 0.038(5) 0.040(5) -0.001(4) 0.003(4) 0.000(4)
N12 0.040(5) 0.045(5) 0.044(5) 0.010(4) 0.004(4) 0.016(4)
N13 0.059(6) 0.027(4) 0.052(5) 0.000(4) -0.018(4) 0.008(4)
N14 0.043(5) 0.024(4) 0.048(5) 0.003(3) -0.002(4) 0.000(4)
N16 0.129(16) 0.134(18) 0.113(14) -0.015(13) -0.008(12) -0.049(14)
C1 0.038(5) 0.031(5) 0.047(6) 0.004(4) 0.007(5) 0.006(4)
C2 0.041(6) 0.062(8) 0.067(8) 0.006(6) 0.007(6) 0.001(6)
C3 0.043(6) 0.033(5) 0.042(5) 0.004(4) 0.002(5) -0.004(4)
C4 0.036(5) 0.032(5) 0.042(5) 0.000(4) 0.001(4) 0.004(4)
C5 0.035(5) 0.036(5) 0.044(6) -0.001(4) 0.009(5) 0.003(4)
C6 0.055(7) 0.058(8) 0.056(7) 0.012(6) 0.003(6) 0.010(6)
C7 0.051(7) 0.059(8) 0.063(8) 0.004(6) 0.002(6) -0.002(6)
C8 0.061(8) 0.042(6) 0.049(6) 0.006(5) 0.000(6) 0.002(6)
C9 0.053(7) 0.043(6) 0.050(6) 0.005(5) 0.003(5) -0.001(5)
C10 0.056(7) 0.038(6) 0.079(9) 0.000(6) 0.008(7) -0.012(6)
C11 0.047(7) 0.042(7) 0.088(10) 0.012(6) 0.016(7) 0.007(5)
C12 0.040(6) 0.046(6) 0.065(7) 0.023(6) 0.016(5) 0.013(5)
C13 0.035(5) 0.046(6) 0.046(6) 0.010(5) 0.006(4) 0.008(5)
C14 0.040(6) 0.051(7) 0.044(6) 0.008(5) 0.010(5) 0.015(5)
C15 0.046(7) 0.082(9) 0.042(6) -0.002(6) 0.006(5) 0.019(6)
C16 0.053(8) 0.105(12) 0.048(7) -0.012(8) -0.006(6) 0.021(8)
C17 0.057(8) 0.112(14) 0.074(10) -0.050(10) -0.002(7) -0.003(9)
C18 0.058(8) 0.055(8) 0.074(9) -0.003(7) 0.009(7) 0.008(6)
C19 0.060(8) 0.095(12) 0.047(7) 0.015(7) 0.000(6) 0.028(8)
C20 0.059(8) 0.111(14) 0.070(9) 0.053(10) 0.023(7) 0.031(9)
C21 0.064(8) 0.059(8) 0.048(7) 0.006(6) -0.004(6) 0.007(6)
C22 0.071(9) 0.074(10) 0.043(7) 0.006(6) -0.008(6) -0.003(7)
C23 0.060(8) 0.104(12) 0.043(7) -0.016(7) -0.003(6) 0.004(8)
C24 0.055(7) 0.050(7) 0.057(7) -0.012(6) 0.018(6) -0.008(6)
C25 0.038(5) 0.039(6) 0.046(6) -0.009(4) 0.009(4) -0.003(4)
C26 0.040(6) 0.044(6) 0.047(6) 0.009(5) 0.012(5) 0.010(5)
C27 0.047(6) 0.026(5) 0.072(8) -0.004(5) 0.022(6) 0.001(5)
C28 0.047(7) 0.046(7) 0.077(9) 0.021(6) 0.014(6) 0.016(6)
C29 0.054(7) 0.051(7) 0.066(8) 0.023(6) 0.014(6) 0.016(6)
C30 0.044(6) 0.051(7) 0.053(7) 0.007(5) 0.006(5) 0.008(5)
C31 0.064(8) 0.032(6) 0.085(9) -0.015(6) 0.030(7) -0.002(6)
C32 0.054(7) 0.060(8) 0.078(9) -0.031(7) 0.016(7) -0.013(6)
C33 0.095(10) 0.034(6) 0.065(8) -0.014(6) -0.034(7) 0.017(7)
C34 0.081(9) 0.039(6) 0.052(7) 0.001(5) -0.023(6) 0.014(6)
C35 0.067(7) 0.030(5) 0.042(6) 0.008(4) -0.007(5) 0.008(5)
C36 0.036(5) 0.018(4) 0.045(5) 0.000(4) -0.003(4) -0.002(4)
C37 0.120(15) 0.043(8) 0.138(17) -0.001(10) 0.016(13) -0.007(9)
C38 0.092(13) 0.083(13) 0.081(12) -0.008(10) 0.007(10) -0.028(11)
O1B 0.066(9) 0.25(2) 0.23(2) 0.047(18) -0.003(11) -0.017(13)
O2B 1.10(13) 0.37(5) 0.66(7) 0.09(4) -0.23(10) -0.55(7)
O3B 0.099(11) 0.126(14) 0.201(19) 0.003(12) -0.044(11) 0.041(10)
N15B 0.14(2) 0.35(5) 0.16(2) 0.06(3) -0.020(19) -0.12(3)

loop_
_atom_type_symbol
_atom_type_description
_atom_type_scat_dispersion_real
_atom_type_scat_dispersion_imag
_atom_type_scat_source
C C 0.0033 0.0016 'International Tables Vol C Tables 4.2.6.8 and 6.1.1.4'
H H 0.0000 0.0000 'International Tables Vol C Tables 4.2.6.8 and 6.1.1.4'
O O 0.0106 0.0060 'International Tables Vol C Tables 4.2.6.8 and 6.1.1.4'
Fe Fe 0.3463 0.8444 'International Tables Vol C Tables 4.2.6.8 and 6.1.1.4'
Tb Tb -0.1723 4.1537 'International Tables Vol C Tables 4.2.6.8 and 6.1.1.4'
N N 0.0061 0.0033 'International Tables Vol C Tables 4.2.6.8 and 6.1.1.4'

loop_
_geom_angle_atom_site_label_1
_geom_angle_atom_site_label_2
_geom_angle_atom_site_label_3
_geom_angle
_geom_angle_site_symmetry_1
_geom_angle_site_symmetry_3
O3W Tb1 O1W 149.8(6) . .
O3W Tb1 O2W 77.5(8) . .
O1W Tb1 O2W 75.0(4) . .
O3W Tb1 N5 75.5(4) . .
O1W Tb1 N5 83.0(3) . .
O2W Tb1 N5 68.6(3) . .
O3W Tb1 N1 104.8(8) . .
O1W Tb1 N1 76.9(3) . .
O2W Tb1 N1 69.5(3) . .
N5 Tb1 N1 136.8(3) . .
O3W Tb1 O4W 55.0(9) . .
O1W Tb1 O4W 136.1(3) . .
O2W Tb1 O4W 123.7(3) . .
N5 Tb1 O4W 71.4(3) . .
N1 Tb1 O4W 144.6(3) . .
O3W Tb1 N3 66.5(4) . 1_655
O1W Tb1 N3 140.7(4) . 1_655
O2W Tb1 N3 122.1(4) . 1_655
N5 Tb1 N3 135.1(3) . 1_655
N1 Tb1 N3 77.7(3) . 1_655
O4W Tb1 N3 67.7(3) . 1_655
O3W Tb1 N14 132.7(5) . 3_665
O1W Tb1 N14 77.3(3) . 3_665
O2W Tb1 N14 138.9(3) . 3_665
N5 Tb1 N14 136.6(3) . 3_665
N1 Tb1 N14 75.1(3) . 3_665
O4W Tb1 N14 97.4(3) . 3_665
N3 Tb1 N14 67.5(3) 1_655 3_665
O3W Tb1 N13 123.0(9) . .
O1W Tb1 N13 69.8(3) . .
O2W Tb1 N13 132.0(4) . .
N5 Tb1 N13 75.5(3) . .
N1 Tb1 N13 129.5(3) . .
O4W Tb1 N13 69.6(3) . .
N3 Tb1 N13 105.7(3) 1_655 .
N14 Tb1 N13 61.5(3) 3_665 .
C1 Fe1 C4 86.0(4) . .
C1 Fe1 C3 94.0(4) . .
C4 Fe1 C3 175.1(4) . .
C1 Fe1 C2 86.7(5) . .
C4 Fe1 C2 88.3(5) . .
C3 Fe1 C2 86.8(5) . .
C1 Fe1 N9 95.0(4) . .
C4 Fe1 N9 92.7(4) . .
C3 Fe1 N9 92.2(4) . .
C2 Fe1 N9 178.1(5) . .
C1 Fe1 N10 172.2(4) . .
C4 Fe1 N10 87.1(4) . .
C3 Fe1 N10 93.3(4) . .
C2 Fe1 N10 96.7(5) . .
N9 Fe1 N10 81.7(4) . .
C5 Fe2 C6 86.5(5) . .
C5 Fe2 C8 87.8(5) . .
C6 Fe2 C8 91.0(5) . .
C5 Fe2 C7 87.1(5) . .
C6 Fe2 C7 88.6(5) . .
C8 Fe2 C7 174.9(5) . .
C5 Fe2 N11 178.4(4) . .
C6 Fe2 N11 94.5(5) . .
C8 Fe2 N11 90.9(4) . .
C7 Fe2 N11 94.1(5) . .
C5 Fe2 N12 96.3(4) . .
C6 Fe2 N12 176.4(5) . .
C8 Fe2 N12 91.5(4) . .
C7 Fe2 N12 89.2(5) . .
N11 Fe2 N12 82.8(4) . .
C1 N1 Tb1 172.6(8) . .
C3 N3 Tb1 151.7(9) . 1_455
C5 N5 Tb1 160.3(9) . .
C9 N9 C13 116.4(10) . .
C9 N9 Fe1 129.4(8) . .
C13 N9 Fe1 114.1(8) . .
C18 N10 C14 119.9(11) . .
C18 N10 Fe1 128.5(9) . .
C14 N10 Fe1 111.3(7) . .
C21 N11 C25 116.7(10) . .
C21 N11 Fe2 131.2(9) . .
C25 N11 Fe2 112.1(7) . .
C30 N12 C26 120.0(10) . .
C30 N12 Fe2 128.4(9) . .
C26 N12 Fe2 111.5(7) . .
C33 N13 C36 114.8(9) . .
C33 N13 Tb1 122.9(7) . .
C36 N13 Tb1 122.2(6) . .
C36 N14 C35 115.7(9) . .
C36 N14 Tb1 122.4(7) . 3_665
C35 N14 Tb1 121.7(6) . 3_665
N1 C1 Fe1 172.9(9) . .
N2 C2 Fe1 174.4(13) . .
N3 C3 Fe1 175.5(10) . .
N4 C4 Fe1 178.0(10) . .
N5 C5 Fe2 175.7(9) . .
N6 C6 Fe2 173.5(14) . .
N7 C7 Fe2 175.6(14) . .
N8 C8 Fe2 178.4(13) . .
N9 C9 C10 122.9(11) . .
N9 C9 H9 118.5 . .
C10 C9 H9 118.5 . .
C11 C10 C9 120.2(12) . .
C11 C10 H10 119.9 . .
C9 C10 H10 119.9 . .
C10 C11 C12 119.9(11) . .
C10 C11 H11 120.1 . .
C12 C11 H11 120.1 . .
C13 C12 C11 116.8(11) . .
C13 C12 C20 114.9(13) . .
C11 C12 C20 128.3(12) . .
N9 C13 C14 115.7(10) . .
N9 C13 C12 123.6(11) . .
C14 C13 C12 120.7(10) . .
C13 C14 N10 116.8(10) . .
C13 C14 C15 122.8(11) . .
N10 C14 C15 120.4(12) . .
C16 C15 C14 120.2(14) . .
C16 C15 C19 122.7(13) . .
C14 C15 C19 117.1(13) . .
C15 C16 C17 119.8(13) . .
C15 C16 H16 120.1 . .
C17 C16 H16 120.1 . .
C16 C17 C18 119.1(14) . .
C16 C17 H17 120.4 . .
C18 C17 H17 120.4 . .
N10 C18 C17 120.5(14) . .
N10 C18 H18 119.8 . .
C17 C18 H18 119.8 . .
C20 C19 C15 119.4(13) . .
C20 C19 H19 120.3 . .
C15 C19 H19 120.3 . .
C19 C20 C12 125.0(14) . .
C19 C20 H20 117.5 . .
C12 C20 H20 117.5 . .
N11 C21 C22 124.1(13) . .
N11 C21 H21 117.9 . .
C22 C21 H21 117.9 . .
C21 C22 C23 121.1(13) . .
C21 C22 H22 119.4 . .
C23 C22 H22 119.4 . .
C22 C23 C24 117.0(12) . .
C22 C23 H23 121.5 . .
C24 C23 H23 121.5 . .
C23 C24 C32 125.0(13) . .
C23 C24 C25 117.9(12) . .
C32 C24 C25 117.1(12) . .
N11 C25 C24 123.2(11) . .
N11 C25 C26 116.3(10) . .
C24 C25 C26 120.6(11) . .
N12 C26 C27 121.8(10) . .
N12 C26 C25 117.3(10) . .
C27 C26 C25 120.9(11) . .
C28 C27 C26 117.9(12) . .
C28 C27 C31 124.6(11) . .
C26 C27 C31 117.5(12) . .
C29 C28 C27 119.9(11) . .
C29 C28 H28 120.0 . .
C27 C28 H28 120.0 . .
C28 C29 C30 119.4(12) . .
C28 C29 H29 120.3 . .
C30 C29 H29 120.3 . .
N12 C30 C29 120.9(12) . .
N12 C30 H30 119.5 . .
C29 C30 H30 119.5 . .
C32 C31 C27 120.8(11) . .
C32 C31 H31 119.6 . .
C27 C31 H31 119.6 . .
C31 C32 C24 123.0(12) . .
C31 C32 H32 118.5 . .
C24 C32 H32 118.5 . .
N13 C33 C34 122.7(11) . .
N13 C33 H33 118.6 . .
C34 C33 H33 118.6 . .
C35 C34 C33 117.0(11) . .
C35 C34 H34 121.5 . .
C33 C34 H34 121.5 . .
N14 C35 C34 123.2(10) . .
N14 C35 H35 118.4 . .
C34 C35 H35 118.4 . .
N14 C36 N13 126.6(9) . .
N14 C36 C36 118.3(10) . 3_665
N13 C36 C36 115.1(10) . 3_665
C38 C37 H37A 109.5 . .
C38 C37 H37B 109.5 . .
H37A C37 H37B 109.5 . .
C38 C37 H37C 109.5 . .
H37A C37 H37C 109.5 . .
H37B C37 H37C 109.5 . .
N16 C38 C37 177(2) . .
O2B O2B N15B 145(10) 3_775 .
O2B N15B O1B 114(4) . .
O2B N15B O3B 118(5) . .
O1B N15B O3B 128(2) . .

loop_
_geom_bond_atom_site_label_1
_geom_bond_atom_site_label_2
_geom_bond_distance
_geom_bond_site_symmetry_2
Tb1 O3W 2.386(12) .
Tb1 O1W 2.401(8) .
Tb1 O2W 2.408(9) .
Tb1 N5 2.469(10) .
Tb1 N1 2.477(10) .
Tb1 O4W 2.519(8) .
Tb1 N3 2.548(9) 1_655
Tb1 N14 2.650(8) 3_665
Tb1 N13 2.661(8) .
Fe1 C1 1.902(11) .
Fe1 C4 1.953(10) .
Fe1 C3 1.955(11) .
Fe1 C2 1.958(14) .
Fe1 N9 1.974(10) .
Fe1 N10 1.995(9) .
Fe2 C5 1.902(11) .
Fe2 C6 1.939(13) .
Fe2 C8 1.960(13) .
Fe2 C7 1.960(14) .
Fe2 N11 1.991(9) .
Fe2 N12 2.029(9) .
N1 C1 1.156(14) .
N2 C2 1.143(16) .
N3 C3 1.133(13) .
N3 Tb1 2.548(9) 1_455
N4 C4 1.141(13) .
N5 C5 1.130(13) .
N6 C6 1.148(16) .
N7 C7 1.130(17) .
N8 C8 1.147(16) .
N9 C9 1.347(15) .
N9 C13 1.356(13) .
N10 C18 1.321(16) .
N10 C14 1.389(14) .
N11 C21 1.306(14) .
N11 C25 1.385(13) .
N12 C30 1.309(14) .
N12 C26 1.354(14) .
N13 C33 1.345(15) .
N13 C36 1.358(12) .
N14 C36 1.311(12) .
N14 C35 1.344(13) .
N14 Tb1 2.650(8) 3_665
N16 C38 1.09(2) .
C9 C10 1.387(16) .
C9 H9 0.9300 .
C10 C11 1.324(18) .
C10 H10 0.9300 .
C11 C12 1.416(18) .
C11 H11 0.9300 .
C12 C13 1.392(15) .
C12 C20 1.463(19) .
C13 C14 1.382(16) .
C14 C15 1.408(16) .
C15 C16 1.35(2) .
C15 C19 1.43(2) .
C16 C17 1.38(2) .
C16 H16 0.9300 .
C17 C18 1.45(2) .
C17 H17 0.9300 .
C18 H18 0.9300 .
C19 C20 1.31(2) .
C19 H19 0.9300 .
C20 H20 0.9300 .
C21 C22 1.376(18) .
C21 H21 0.9300 .
C22 C23 1.40(2) .
C22 H22 0.9300 .
C23 C24 1.406(18) .
C23 H23 0.9300 .
C24 C32 1.417(18) .
C24 C25 1.418(15) .
C25 C26 1.422(15) .
C26 C27 1.403(15) .
C27 C28 1.379(17) .
C27 C31 1.446(17) .
C28 C29 1.364(19) .
C28 H28 0.9300 .
C29 C30 1.419(17) .
C29 H29 0.9300 .
C30 H30 0.9300 .
C31 C32 1.350(19) .
C31 H31 0.9300 .
C32 H32 0.9300 .
C33 C34 1.362(16) .
C33 H33 0.9300 .
C34 C35 1.354(16) .
C34 H34 0.9300 .
C35 H35 0.9300 .
C36 C36 1.519(19) 3_665
C37 C38 1.40(3) .
C37 H37A 0.9600 .
C37 H37B 0.9600 .
C37 H37C 0.9600 .
O1B N15B 1.3301(11) .
O2B O2B 0.63(9) 3_775
O2B N15B 1.3300(11) .
O3B N15B 1.3301(10) .
